data_4512051
loop_
_publ_author_name
'Kubota, Hiroyuki'
'Takahashi, Yukihiro'
'Harada, Jun'
'Inabe, Tamotsu'

_publ_section_title
;
 Structural and Physical Properties of a Series of
 7,7,8,8-Tetracyanoquinodimethane Salts with Dications Bearing Two
 Terminal Pyridinium Rings
;
_journal_issue 11
_journal_name_full 'Crystal Growth &amp; Design'
_journal_page_first 5575
_journal_paper_doi 10.1021/cg500820v
_journal_volume 14
_journal_year 2014
_chemical_formula_moiety 'C61 H32 N18'
_chemical_formula_sum 'C61 H32 N18'
_chemical_formula_weight 1017.04
_space_group_IT_number 1
_symmetry_cell_setting triclinic
_symmetry_Int_Tables_number 1
_symmetry_space_group_name_Hall 'P 1'
_symmetry_space_group_name_H-M 'P 1'
_atom_sites_solution_hydrogens geom
_atom_sites_solution_primary direct
_atom_sites_solution_secondary difmap
_cell_angle_alpha 86.007(14)
_cell_angle_beta 87.137(12)
_cell_angle_gamma 82.964(18)
_cell_formula_units_Z 1
_cell_length_a 7.792(3)
_cell_length_b 12.715(4)
_cell_length_c 13.100(4)
_cell_measurement_reflns_used 6326
_cell_measurement_temperature 273
_cell_measurement_theta_max 27.29
_cell_measurement_theta_min 3.12
_cell_volume 1283.9(8)
_computing_cell_refinement 'RAPID AUTO'
_computing_data_collection 'RAPID AUTO (Rigaku, ????)'
_computing_data_reduction 'RAPID AUTO'
_computing_molecular_graphics 'CrystalStructure 4.0'
_computing_publication_material 'CrystalStructure 4.0 (Rigaku, 2010)'
_computing_structure_refinement 'SHELXL97 (Sheldrick, 2008)'
_computing_structure_solution 'SHELXS97 (Sheldrick, 2008)'
_diffrn_ambient_temperature 273
_diffrn_detector_area_resol_mean 10.000
_diffrn_measured_fraction_theta_full 0.979
_diffrn_measured_fraction_theta_max 0.979
_diffrn_measurement_device_type 'Rigaku R-AXIS RAPID'
_diffrn_measurement_method \w
_diffrn_radiation_type 'Mo K\a'
_diffrn_radiation_wavelength 0.71075
_diffrn_reflns_av_R_equivalents 0.0343
_diffrn_reflns_limit_h_max 9
_diffrn_reflns_limit_h_min -10
_diffrn_reflns_limit_k_max 16
_diffrn_reflns_limit_k_min -16
_diffrn_reflns_limit_l_max 16
_diffrn_reflns_limit_l_min -16
_diffrn_reflns_number 11844
_diffrn_reflns_theta_full 27.37
_diffrn_reflns_theta_max 27.37
_diffrn_standards_number 0
_exptl_absorpt_coefficient_mu 0.084
_exptl_absorpt_correction_T_max 0.992
_exptl_absorpt_correction_T_min 0.344
_exptl_absorpt_correction_type multi-scan
_exptl_absorpt_process_details 'ABSCOR (Rigaku, 1995)'
_exptl_crystal_colour black
_exptl_crystal_density_diffrn 1.315
_exptl_crystal_density_method 'not measured'
_exptl_crystal_description block
_exptl_crystal_F_000 524.00
_exptl_crystal_size_max 0.200
_exptl_crystal_size_mid 0.100
_exptl_crystal_size_min 0.100
_refine_diff_density_max 0.240
_refine_diff_density_min -0.220
_refine_ls_extinction_method none
_refine_ls_goodness_of_fit_ref 1.022
_refine_ls_hydrogen_treatment constr
_refine_ls_number_parameters 712
_refine_ls_number_reflns 9209
_refine_ls_number_restraints 3
_refine_ls_R_factor_gt 0.0568
_refine_ls_shift/su_max 0.000
_refine_ls_structure_factor_coef Fsqd
_refine_ls_weighting_details 'w = 1/[\s^2^(Fo^2^)+(0.1073P)^2^+0.1425P] where P=(Fo^2^+2Fc^2^)/3'
_refine_ls_weighting_scheme calc
_refine_ls_wR_factor_ref 0.1696
_reflns_number_gt 7080
_reflns_number_total 9209
_reflns_threshold_expression F^2^>2.0\s(F^2^)
_cod_data_source_file cg500820v_si_002.cif
_cod_data_source_block beta_C3BPy_(TCNQ)4
_cod_depositor_comments 'Adding full bibliography for 4512048--4512055.cif.'
_cod_original_cell_volume 1283.9(7)
_cod_database_code 4512051

loop_
_symmetry_equiv_pos_site_id
_symmetry_equiv_pos_as_xyz
1 +X,+Y,+Z

loop_
_atom_site_label
_atom_site_type_symbol
_atom_site_fract_x
_atom_site_fract_y
_atom_site_fract_z
_atom_site_U_iso_or_equiv
_atom_site_adp_type
_atom_site_occupancy
_atom_site_symmetry_multiplicity
_atom_site_calc_flag
_atom_site_refinement_flags
N(1) N 0.4391(4) 0.7079(3) 0.9501(2) 0.0575(7) Uani 1.0 1 d .
N(2) N 0.1588(4) 1.0782(2) 0.9575(2) 0.0544(6) Uani 1.0 1 d .
N(3) N 1.1523(4) 0.0110(3) 0.7013(3) 0.0657(8) Uani 1.0 1 d .
N(4) N 0.6454(5) -0.0194(3) 0.8566(3) 0.0775(9) Uani 1.0 1 d .
N(5) N 0.1752(5) 0.0115(3) 0.2970(3) 0.0715(9) Uani 1.0 1 d .
N(6) N 0.6709(5) 0.0193(3) 0.1364(3) 0.0731(9) Uani 1.0 1 d .
N(7) N 0.9963(4) 0.2559(3) 0.5478(3) 0.0637(8) Uani 1.0 1 d .
N(8) N 0.5022(6) 0.2633(4) 0.7175(3) 0.0861(11) Uani 1.0 1 d .
N(9) N -0.0059(4) 0.2598(3) 0.1683(3) 0.0737(9) Uani 1.0 1 d .
N(10) N 0.4851(5) 0.2913(4) -0.0029(3) 0.0777(10) Uani 1.0 1 d .
N(11) N 0.4504(4) 0.5178(3) 0.5350(3) 0.0746(9) Uani 1.0 1 d .
N(12) N -0.0370(5) 0.4806(3) 0.7041(3) 0.0764(9) Uani 1.0 1 d .
N(13) N -0.5439(4) 0.5205(3) 0.1504(3) 0.0674(8) Uani 1.0 1 d .
N(14) N -0.0326(6) 0.4951(4) -0.0112(3) 0.0912(12) Uani 1.0 1 d .
N(15) N 0.4738(4) 0.7678(3) 0.6736(3) 0.0727(9) Uani 1.0 1 d .
N(16) N -0.0332(4) 0.7533(3) 0.8316(3) 0.0693(8) Uani 1.0 1 d .
N(17) N -0.5021(4) 0.7543(3) 0.2742(3) 0.0697(8) Uani 1.0 1 d .
N(18) N -0.0030(5) 0.7832(4) 0.1130(3) 0.0837(11) Uani 1.0 1 d .
C(1) C 0.5974(5) 0.6826(4) 0.9067(3) 0.0690(10) Uani 1.0 1 d .
C(2) C 0.6313(6) 0.5939(4) 0.8545(4) 0.0819(12) Uani 1.0 1 d .
C(3) C 0.5040(7) 0.5297(4) 0.8457(4) 0.0818(13) Uani 1.0 1 d .
C(4) C 0.3400(6) 0.5562(3) 0.8908(4) 0.0751(11) Uani 1.0 1 d .
C(5) C 0.3116(5) 0.6455(3) 0.9442(3) 0.0598(8) Uani 1.0 1 d .
C(6) C 0.4051(5) 0.8048(4) 1.0073(3) 0.0658(9) Uani 1.0 1 d .
C(7) C 0.2877(4) 0.8910(3) 0.9494(3) 0.0542(7) Uani 1.0 1 d .
C(8) C 0.2731(5) 0.9910(3) 1.0066(3) 0.0664(9) Uani 1.0 1 d .
C(9) C -0.0130(5) 1.0856(4) 0.9783(3) 0.0693(10) Uani 1.0 1 d .
C(10) C -0.1206(6) 1.1665(4) 0.9351(4) 0.0836(12) Uani 1.0 1 d .
C(11) C -0.0527(7) 1.2414(4) 0.8678(5) 0.0878(14) Uani 1.0 1 d .
C(12) C 0.1223(7) 1.2311(4) 0.8453(4) 0.0839(12) Uani 1.0 1 d .
C(13) C 0.2267(5) 1.1493(3) 0.8907(3) 0.0637(8) Uani 1.0 1 d .
C(14) C 1.0061(5) 0.0080(3) 0.6952(3) 0.0507(8) Uani 1.0 1 d .
C(15) C 0.8241(4) 0.0039(3) 0.6881(3) 0.0467(7) Uani 1.0 1 d .
C(16) C 0.7255(5) -0.0088(3) 0.7816(3) 0.0558(8) Uani 1.0 1 d .
C(17) C 0.7461(4) 0.0094(2) 0.5932(3) 0.0425(6) Uani 1.0 1 d .
C(18) C 0.5622(4) 0.0061(3) 0.5895(3) 0.0456(7) Uani 1.0 1 d .
C(19) C 0.4850(4) 0.0095(3) 0.4990(3) 0.0462(7) Uani 1.0 1 d .
C(20) C 0.5841(4) 0.0146(2) 0.4040(3) 0.0411(7) Uani 1.0 1 d .
C(21) C 0.7668(4) 0.0185(2) 0.4073(3) 0.0426(7) Uani 1.0 1 d .
C(22) C 0.8438(4) 0.0163(2) 0.4982(3) 0.0427(6) Uani 1.0 1 d .
C(24) C 0.5043(4) 0.0169(2) 0.3103(3) 0.0456(7) Uani 1.0 1 d .
C(23) C 0.3215(5) 0.0135(3) 0.3051(3) 0.0486(7) Uani 1.0 1 d .
C(25) C 0.5998(5) 0.0187(3) 0.2147(3) 0.0510(8) Uani 1.0 1 d .
C(26) C 0.8485(5) 0.2583(3) 0.5445(3) 0.0482(7) Uani 1.0 1 d .
C(27) C 0.6643(4) 0.2591(3) 0.5422(3) 0.0440(7) Uani 1.0 1 d .
C(28) C 0.5734(5) 0.2612(3) 0.6396(3) 0.0560(8) Uani 1.0 1 d .
C(29) C 0.5804(4) 0.2608(2) 0.4504(3) 0.0418(7) Uani 1.0 1 d .
C(30) C 0.3948(4) 0.2590(3) 0.4503(3) 0.0434(7) Uani 1.0 1 d .
C(31) C 0.3142(4) 0.2608(3) 0.3610(3) 0.0447(7) Uani 1.0 1 d .
C(32) C 0.4078(4) 0.2651(2) 0.2646(3) 0.0439(7) Uani 1.0 1 d .
C(33) C 0.5921(4) 0.2657(2) 0.2647(3) 0.0430(7) Uani 1.0 1 d .
C(34) C 0.6747(4) 0.2630(2) 0.3534(3) 0.0418(6) Uani 1.0 1 d .
C(35) C 0.1411(5) 0.2650(3) 0.1702(3) 0.0550(8) Uani 1.0 1 d .
C(36) C 0.3230(4) 0.2702(3) 0.1720(3) 0.0495(7) Uani 1.0 1 d .
C(37) C 0.4125(5) 0.2814(3) 0.0753(3) 0.0542(8) Uani 1.0 1 d .
C(38) C 0.3042(5) 0.5132(3) 0.5323(3) 0.0530(8) Uani 1.0 1 d .
C(39) C 0.1216(4) 0.5072(2) 0.5297(3) 0.0440(7) Uani 1.0 1 d .
C(40) C 0.0320(5) 0.4934(3) 0.6268(3) 0.0520(8) Uani 1.0 1 d .
C(41) C 0.0384(4) 0.5116(2) 0.4379(3) 0.0414(7) Uani 1.0 1 d .
C(42) C -0.1460(4) 0.5086(2) 0.4365(3) 0.0425(7) Uani 1.0 1 d .
C(43) C -0.2260(4) 0.5116(2) 0.3464(3) 0.0442(7) Uani 1.0 1 d .
C(44) C -0.1314(4) 0.5144(2) 0.2510(3) 0.0435(7) Uani 1.0 1 d .
C(45) C 0.0527(4) 0.5181(3) 0.2515(3) 0.0455(7) Uani 1.0 1 d .
C(46) C 0.1333(4) 0.5185(3) 0.3409(3) 0.0454(7) Uani 1.0 1 d .
C(47) C -0.3971(5) 0.5156(3) 0.1537(3) 0.0513(8) Uani 1.0 1 d .
C(48) C -0.2112(4) 0.5116(3) 0.1583(3) 0.0485(7) Uani 1.0 1 d .
C(49) C -0.1136(5) 0.5033(3) 0.0641(3) 0.0622(9) Uani 1.0 1 d .
C(50) C 0.3280(5) 0.7630(3) 0.6682(3) 0.0538(8) Uani 1.0 1 d .
C(51) C 0.1473(4) 0.7546(3) 0.6620(3) 0.0467(7) Uani 1.0 1 d .
C(52) C 0.0475(5) 0.7528(3) 0.7560(3) 0.0528(8) Uani 1.0 1 d .
C(53) C 0.0682(4) 0.7543(2) 0.5681(3) 0.0430(6) Uani 1.0 1 d .
C(54) C -0.1144(4) 0.7468(2) 0.5642(3) 0.0431(7) Uani 1.0 1 d .
C(55) C -0.1903(4) 0.7495(2) 0.4738(3) 0.0427(7) Uani 1.0 1 d .
C(56) C -0.0947(4) 0.7599(2) 0.3787(3) 0.0428(7) Uani 1.0 1 d .
C(57) C 0.0872(4) 0.7664(3) 0.3823(3) 0.0450(7) Uani 1.0 1 d .
C(58) C 0.1654(4) 0.7642(3) 0.4729(3) 0.0471(7) Uani 1.0 1 d .
C(59) C -0.3550(5) 0.7578(3) 0.2789(3) 0.0487(8) Uani 1.0 1 d .
C(60) C -0.1747(4) 0.7627(3) 0.2850(3) 0.0462(7) Uani 1.0 1 d .
C(61) C -0.0793(5) 0.7742(3) 0.1901(3) 0.0544(8) Uani 1.0 1 d .
H(1) H 0.6836 0.7261 0.9127 0.0828 Uiso 1.0 1 calc R
H(2) H 0.7409 0.5763 0.8245 0.0983 Uiso 1.0 1 calc R
H(3) H 0.5272 0.4687 0.8097 0.0982 Uiso 1.0 1 calc R
H(4) H 0.2521 0.5141 0.8846 0.0901 Uiso 1.0 1 calc R
H(5) H 0.2042 0.6636 0.9766 0.0718 Uiso 1.0 1 calc R
H(6) H 0.5139 0.8311 1.0186 0.0790 Uiso 1.0 1 calc R
H(7) H 0.3509 0.7877 1.0737 0.0790 Uiso 1.0 1 calc R
H(8) H 0.3358 0.9042 0.8806 0.0650 Uiso 1.0 1 calc R
H(9) H 0.1741 0.8684 0.9443 0.0650 Uiso 1.0 1 calc R
H(10) H 0.2288 0.9760 1.0760 0.0796 Uiso 1.0 1 calc R
H(11) H 0.3873 1.0129 1.0107 0.0796 Uiso 1.0 1 calc R
H(12) H -0.0583 1.0347 1.0228 0.0832 Uiso 1.0 1 calc R
H(13) H -0.2391 1.1718 0.9505 0.1003 Uiso 1.0 1 calc R
H(14) H -0.1248 1.2979 0.8382 0.1053 Uiso 1.0 1 calc R
H(15) H 0.1694 1.2799 0.7993 0.1007 Uiso 1.0 1 calc R
H(16) H 0.3453 1.1423 0.8756 0.0765 Uiso 1.0 1 calc R
H(17) H 0.4957 0.0017 0.6503 0.0547 Uiso 1.0 1 calc R
H(18) H 0.3659 0.0086 0.4983 0.0554 Uiso 1.0 1 calc R
H(19) H 0.8333 0.0225 0.3465 0.0511 Uiso 1.0 1 calc R
H(20) H 0.9624 0.0194 0.4987 0.0512 Uiso 1.0 1 calc R
H(21) H 0.3307 0.2566 0.5120 0.0521 Uiso 1.0 1 calc R
H(22) H 0.1951 0.2591 0.3624 0.0536 Uiso 1.0 1 calc R
H(23) H 0.6556 0.2679 0.2027 0.0515 Uiso 1.0 1 calc R
H(24) H 0.7943 0.2626 0.3515 0.0502 Uiso 1.0 1 calc R
H(25) H -0.2107 0.5046 0.4979 0.0511 Uiso 1.0 1 calc R
H(26) H -0.3455 0.5118 0.3473 0.0530 Uiso 1.0 1 calc R
H(27) H 0.1170 0.5202 0.1898 0.0545 Uiso 1.0 1 calc R
H(28) H 0.2516 0.5233 0.3395 0.0544 Uiso 1.0 1 calc R
H(29) H -0.1805 0.7400 0.6249 0.0517 Uiso 1.0 1 calc R
H(30) H -0.3083 0.7444 0.4734 0.0512 Uiso 1.0 1 calc R
H(31) H 0.1530 0.7723 0.3214 0.0540 Uiso 1.0 1 calc R
H(32) H 0.2834 0.7691 0.4731 0.0565 Uiso 1.0 1 calc R

loop_
_atom_site_aniso_label
_atom_site_aniso_U_11
_atom_site_aniso_U_22
_atom_site_aniso_U_33
_atom_site_aniso_U_12
_atom_site_aniso_U_13
_atom_site_aniso_U_23
N(1) 0.0458(14) 0.0734(17) 0.0481(15) 0.0029(12) -0.0002(11) 0.0138(12)
N(2) 0.0490(14) 0.0664(15) 0.0499(14) -0.0113(12) 0.0034(12) -0.0159(12)
N(3) 0.0473(17) 0.081(2) 0.0685(19) -0.0059(14) -0.0031(14) -0.0045(15)
N(4) 0.068(2) 0.116(3) 0.0509(18) -0.0234(19) 0.0065(15) -0.0039(17)
N(5) 0.0582(19) 0.082(2) 0.077(3) -0.0176(15) -0.0084(16) -0.0019(16)
N(6) 0.075(2) 0.095(3) 0.0504(18) -0.0138(17) 0.0094(16) -0.0096(15)
N(7) 0.0491(17) 0.0675(17) 0.076(2) -0.0165(14) -0.0055(15) 0.0003(14)
N(8) 0.084(3) 0.126(3) 0.052(2) -0.025(3) 0.0108(18) -0.0174(18)
N(9) 0.0494(18) 0.103(3) 0.070(2) -0.0062(16) -0.0114(16) -0.0103(17)
N(10) 0.070(2) 0.110(3) 0.0503(19) -0.0003(19) 0.0006(16) -0.0099(16)
N(11) 0.0458(17) 0.095(3) 0.082(3) 0.0022(15) -0.0071(16) -0.0148(18)
N(12) 0.092(3) 0.081(2) 0.0508(18) -0.0003(18) 0.0146(17) 0.0018(15)
N(13) 0.0537(18) 0.089(2) 0.0607(19) -0.0124(15) -0.0080(15) -0.0011(15)
N(14) 0.071(3) 0.150(4) 0.052(2) -0.012(3) 0.0046(17) -0.010(2)
N(15) 0.0503(17) 0.091(3) 0.077(3) -0.0132(15) -0.0093(15) 0.0121(17)
N(16) 0.0624(19) 0.097(3) 0.0483(18) -0.0130(16) 0.0009(15) -0.0011(15)
N(17) 0.0536(19) 0.084(2) 0.070(2) -0.0000(15) -0.0078(15) -0.0054(16)
N(18) 0.082(3) 0.113(3) 0.0509(19) -0.002(2) 0.0137(17) 0.0058(18)
C(1) 0.0453(17) 0.094(3) 0.062(2) 0.0007(17) 0.0058(16) 0.0138(19)
C(2) 0.063(3) 0.099(3) 0.073(3) 0.017(3) 0.012(2) 0.013(3)
C(3) 0.087(3) 0.075(3) 0.074(3) 0.018(3) 0.010(3) 0.003(2)
C(4) 0.070(3) 0.068(3) 0.084(3) -0.0014(18) 0.003(2) 0.0054(19)
C(5) 0.0458(16) 0.073(2) 0.0569(19) -0.0045(15) 0.0039(14) 0.0124(15)
C(6) 0.058(2) 0.089(3) 0.0486(18) -0.0050(17) -0.0049(15) 0.0024(16)
C(7) 0.0492(16) 0.0718(19) 0.0423(15) -0.0095(14) -0.0059(13) -0.0022(13)
C(8) 0.064(3) 0.087(3) 0.0503(19) -0.0154(18) -0.0037(16) -0.0123(16)
C(9) 0.059(2) 0.084(3) 0.068(3) -0.0201(18) 0.0177(17) -0.0219(18)
C(10) 0.053(2) 0.090(3) 0.109(4) -0.006(2) 0.007(3) -0.031(3)
C(11) 0.082(3) 0.070(3) 0.110(4) 0.012(3) -0.013(3) -0.025(3)
C(12) 0.093(4) 0.064(3) 0.094(4) -0.014(2) 0.014(3) -0.005(2)
C(13) 0.0569(19) 0.068(2) 0.068(2) -0.0162(16) 0.0121(16) -0.0128(16)
C(14) 0.0523(19) 0.0526(17) 0.0465(17) -0.0037(14) -0.0013(15) -0.0024(13)
C(15) 0.0463(17) 0.0497(16) 0.0440(17) -0.0063(13) 0.0003(14) -0.0024(13)
C(16) 0.0537(18) 0.0670(19) 0.0476(19) -0.0094(15) -0.0053(15) -0.0037(14)
C(17) 0.0426(15) 0.0381(13) 0.0466(16) -0.0060(11) 0.0013(13) -0.0001(11)
C(18) 0.0416(15) 0.0504(16) 0.0447(16) -0.0102(12) 0.0081(13) -0.0022(12)
C(19) 0.0412(15) 0.0490(15) 0.0489(17) -0.0105(12) 0.0019(13) -0.0012(12)
C(20) 0.0423(15) 0.0380(14) 0.0430(16) -0.0071(11) 0.0033(13) -0.0022(11)
C(21) 0.0430(16) 0.0397(14) 0.0433(16) -0.0026(11) 0.0105(13) -0.0034(12)
C(22) 0.0384(14) 0.0413(14) 0.0479(16) -0.0044(11) 0.0040(12) -0.0031(11)
C(24) 0.0462(16) 0.0422(15) 0.0479(17) -0.0064(12) 0.0032(13) -0.0021(12)
C(23) 0.0490(18) 0.0507(16) 0.0481(17) -0.0138(13) -0.0033(14) -0.0013(13)
C(25) 0.0534(18) 0.0544(17) 0.0450(18) -0.0056(14) -0.0016(15) -0.0040(13)
C(26) 0.054(2) 0.0448(15) 0.0472(17) -0.0098(13) -0.0002(14) -0.0052(12)
C(27) 0.0443(17) 0.0435(15) 0.0444(16) -0.0077(12) 0.0012(14) -0.0026(12)
C(28) 0.0533(19) 0.0634(19) 0.052(2) -0.0098(15) -0.0016(16) -0.0065(15)
C(29) 0.0419(15) 0.0367(13) 0.0462(16) -0.0027(11) -0.0005(13) -0.0025(11)
C(30) 0.0367(15) 0.0465(16) 0.0463(17) -0.0038(12) 0.0053(13) -0.0050(13)
C(31) 0.0359(14) 0.0462(15) 0.0509(17) -0.0012(12) -0.0014(13) -0.0025(12)
C(32) 0.0398(15) 0.0401(14) 0.0517(17) -0.0027(11) -0.0039(14) -0.0041(12)
C(33) 0.0430(16) 0.0422(14) 0.0423(16) -0.0038(12) 0.0064(13) -0.0013(11)
C(34) 0.0371(14) 0.0412(14) 0.0472(16) -0.0081(11) 0.0035(12) -0.0002(12)
C(35) 0.0486(19) 0.0645(19) 0.0518(19) -0.0021(15) -0.0079(16) -0.0053(15)
C(36) 0.0458(17) 0.0497(16) 0.0517(18) 0.0007(13) -0.0052(15) -0.0031(13)
C(37) 0.0505(18) 0.0621(19) 0.0498(19) -0.0017(15) -0.0071(15) -0.0079(14)
C(38) 0.0480(19) 0.0555(18) 0.054(2) 0.0044(14) -0.0038(16) -0.0072(14)
C(39) 0.0460(17) 0.0391(15) 0.0454(17) -0.0009(12) 0.0018(13) -0.0018(12)
C(40) 0.0573(19) 0.0500(16) 0.0466(19) 0.0007(14) -0.0025(15) -0.0012(13)
C(41) 0.0427(15) 0.0343(13) 0.0449(16) 0.0013(11) 0.0001(13) 0.0010(11)
C(42) 0.0413(16) 0.0402(14) 0.0455(16) -0.0053(12) 0.0032(13) -0.0010(12)
C(43) 0.0373(14) 0.0425(14) 0.0524(17) -0.0060(11) -0.0013(13) 0.0010(12)
C(44) 0.0416(15) 0.0416(14) 0.0466(16) -0.0032(12) -0.0019(13) -0.0017(12)
C(45) 0.0401(16) 0.0515(16) 0.0433(17) -0.0016(13) 0.0030(13) -0.0029(13)
C(46) 0.0373(15) 0.0457(15) 0.0520(18) -0.0009(12) 0.0014(13) -0.0053(13)
C(47) 0.0507(19) 0.0555(17) 0.0482(17) -0.0087(14) -0.0084(14) 0.0014(13)
C(48) 0.0452(17) 0.0520(16) 0.0479(17) -0.0065(13) -0.0031(14) 0.0003(13)
C(49) 0.0547(19) 0.080(3) 0.052(2) -0.0086(17) -0.0086(17) -0.0012(16)
C(50) 0.0517(19) 0.0585(18) 0.0503(18) -0.0052(14) -0.0015(15) 0.0003(14)
C(51) 0.0435(16) 0.0493(16) 0.0468(17) -0.0068(13) 0.0024(13) -0.0008(13)
C(52) 0.0503(17) 0.0567(17) 0.0524(19) -0.0084(14) -0.0094(15) -0.0016(14)
C(53) 0.0432(15) 0.0381(14) 0.0474(16) -0.0064(11) 0.0020(13) -0.0018(11)
C(54) 0.0392(15) 0.0448(14) 0.0442(16) -0.0042(12) 0.0079(13) -0.0028(12)
C(55) 0.0391(15) 0.0399(14) 0.0478(17) -0.0023(11) 0.0064(13) -0.0046(12)
C(56) 0.0455(16) 0.0368(14) 0.0453(17) -0.0050(11) 0.0053(13) -0.0023(12)
C(57) 0.0438(17) 0.0464(15) 0.0438(16) -0.0073(13) 0.0100(13) -0.0011(12)
C(58) 0.0415(15) 0.0474(15) 0.0527(18) -0.0111(12) 0.0048(14) -0.0001(13)
C(59) 0.0499(19) 0.0469(16) 0.0466(17) 0.0032(13) -0.0018(15) -0.0003(12)
C(60) 0.0467(17) 0.0433(15) 0.0465(17) -0.0002(13) 0.0022(14) 0.0004(13)
C(61) 0.0544(18) 0.0612(18) 0.0452(18) -0.0010(15) 0.0025(15) 0.0006(14)

loop_
_atom_type_symbol
_atom_type_description
_atom_type_scat_dispersion_real
_atom_type_scat_dispersion_imag
_atom_type_scat_source
C C 0.0033 0.0016
;
International Tables for Crystallography
(1992, Vol. C, Tables 4.2.6.8 and 6.1.1.4)
;
H H 0.0000 0.0000
;
International Tables for Crystallography
(1992, Vol. C, Table 6.1.1.4)
;
N N 0.0061 0.0033
;
International Tables for Crystallography
(1992, Vol. C, Tables 4.2.6.8 and 6.1.1.4)
;

loop_
_geom_angle_atom_site_label_1
_geom_angle_atom_site_label_2
_geom_angle_atom_site_label_3
_geom_angle
_geom_angle_publ_flag
C(1) N(1) C(5) 121.5(3) yes
C(1) N(1) C(6) 119.1(3) yes
C(5) N(1) C(6) 119.4(3) yes
C(8) N(2) C(9) 119.6(3) yes
C(8) N(2) C(13) 119.7(3) yes
C(9) N(2) C(13) 120.7(3) yes
N(1) C(1) C(2) 119.9(4) yes
C(1) C(2) C(3) 120.0(4) yes
C(2) C(3) C(4) 119.9(4) yes
C(3) C(4) C(5) 118.4(4) yes
N(1) C(5) C(4) 120.3(4) yes
N(1) C(6) C(7) 111.3(3) yes
C(6) C(7) C(8) 108.5(3) yes
N(2) C(8) C(7) 112.4(3) yes
N(2) C(9) C(10) 120.6(4) yes
C(9) C(10) C(11) 119.5(4) yes
C(10) C(11) C(12) 119.1(4) yes
C(11) C(12) C(13) 119.8(5) yes
N(2) C(13) C(12) 120.2(4) yes
N(3) C(14) C(15) 179.7(4) yes
C(14) C(15) C(16) 117.1(3) yes
C(14) C(15) C(17) 121.8(3) yes
C(16) C(15) C(17) 121.0(3) yes
N(4) C(16) C(15) 179.6(4) yes
C(15) C(17) C(18) 120.0(3) yes
C(15) C(17) C(22) 122.1(3) yes
C(18) C(17) C(22) 117.8(3) yes
C(17) C(18) C(19) 121.0(3) yes
C(18) C(19) C(20) 120.9(3) yes
C(19) C(20) C(21) 118.3(3) yes
C(19) C(20) C(24) 120.9(3) yes
C(21) C(20) C(24) 120.8(3) yes
C(20) C(21) C(22) 120.7(3) yes
C(17) C(22) C(21) 121.2(3) yes
C(20) C(24) C(23) 121.8(3) yes
C(20) C(24) C(25) 122.3(3) yes
C(23) C(24) C(25) 115.9(3) yes
N(5) C(23) C(24) 177.5(4) yes
N(6) C(25) C(24) 177.4(4) yes
N(7) C(26) C(27) 178.6(4) yes
C(26) C(27) C(28) 115.5(3) yes
C(26) C(27) C(29) 121.9(3) yes
C(28) C(27) C(29) 122.6(3) yes
N(8) C(28) C(27) 179.4(5) yes
C(27) C(29) C(30) 120.7(3) yes
C(27) C(29) C(34) 121.3(3) yes
C(30) C(29) C(34) 118.0(3) yes
C(29) C(30) C(31) 120.4(3) yes
C(30) C(31) C(32) 121.5(3) yes
C(31) C(32) C(33) 118.1(3) yes
C(31) C(32) C(36) 121.3(3) yes
C(33) C(32) C(36) 120.6(3) yes
C(32) C(33) C(34) 121.1(3) yes
C(29) C(34) C(33) 120.9(3) yes
N(9) C(35) C(36) 179.2(4) yes
C(32) C(36) C(35) 121.5(3) yes
C(32) C(36) C(37) 122.1(3) yes
C(35) C(36) C(37) 116.4(3) yes
N(10) C(37) C(36) 179.5(4) yes
N(11) C(38) C(39) 179.6(4) yes
C(38) C(39) C(40) 116.1(3) yes
C(38) C(39) C(41) 121.8(3) yes
C(40) C(39) C(41) 122.1(3) yes
N(12) C(40) C(39) 178.7(4) yes
C(39) C(41) C(42) 121.1(3) yes
C(39) C(41) C(46) 121.1(3) yes
C(42) C(41) C(46) 117.7(3) yes
C(41) C(42) C(43) 120.7(3) yes
C(42) C(43) C(44) 121.5(3) yes
C(43) C(44) C(45) 118.3(3) yes
C(43) C(44) C(48) 121.9(3) yes
C(45) C(44) C(48) 119.9(3) yes
C(44) C(45) C(46) 120.8(3) yes
C(41) C(46) C(45) 121.0(3) yes
N(13) C(47) C(48) 178.9(4) yes
C(44) C(48) C(47) 121.6(3) yes
C(44) C(48) C(49) 121.5(3) yes
C(47) C(48) C(49) 116.8(3) yes
N(14) C(49) C(48) 178.7(4) yes
N(15) C(50) C(51) 178.7(4) yes
C(50) C(51) C(52) 116.8(3) yes
C(50) C(51) C(53) 122.3(3) yes
C(52) C(51) C(53) 120.7(3) yes
N(16) C(52) C(51) 178.7(4) yes
C(51) C(53) C(54) 121.1(3) yes
C(51) C(53) C(58) 121.1(3) yes
C(54) C(53) C(58) 117.8(3) yes
C(53) C(54) C(55) 120.8(3) yes
C(54) C(55) C(56) 121.8(3) yes
C(55) C(56) C(57) 117.5(3) yes
C(55) C(56) C(60) 121.5(3) yes
C(57) C(56) C(60) 121.0(3) yes
C(56) C(57) C(58) 121.3(3) yes
C(53) C(58) C(57) 120.8(3) yes
N(17) C(59) C(60) 179.7(4) yes
C(56) C(60) C(59) 122.3(3) yes
C(56) C(60) C(61) 121.4(3) yes
C(59) C(60) C(61) 116.3(3) yes
N(18) C(61) C(60) 179.6(4) yes
N(1) C(1) H(1) 120.031 no
C(2) C(1) H(1) 120.031 no
C(1) C(2) H(2) 119.991 no
C(3) C(2) H(2) 120.008 no
C(2) C(3) H(3) 120.065 no
C(4) C(3) H(3) 120.060 no
C(3) C(4) H(4) 120.811 no
C(5) C(4) H(4) 120.806 no
N(1) C(5) H(5) 119.870 no
C(4) C(5) H(5) 119.869 no
N(1) C(6) H(6) 109.370 no
N(1) C(6) H(7) 109.365 no
C(7) C(6) H(6) 109.373 no
C(7) C(6) H(7) 109.372 no
H(6) C(6) H(7) 107.992 no
C(6) C(7) H(8) 109.995 no
C(6) C(7) H(9) 109.999 no
C(8) C(7) H(8) 110.007 no
C(8) C(7) H(9) 110.008 no
H(8) C(7) H(9) 108.360 no
N(2) C(8) H(10) 109.120 no
N(2) C(8) H(11) 109.118 no
C(7) C(8) H(10) 109.124 no
C(7) C(8) H(11) 109.124 no
H(10) C(8) H(11) 107.855 no
N(2) C(9) H(12) 119.687 no
C(10) C(9) H(12) 119.698 no
C(9) C(10) H(13) 120.267 no
C(11) C(10) H(13) 120.262 no
C(10) C(11) H(14) 120.431 no
C(12) C(11) H(14) 120.437 no
C(11) C(12) H(15) 120.085 no
C(13) C(12) H(15) 120.084 no
N(2) C(13) H(16) 119.887 no
C(12) C(13) H(16) 119.877 no
C(17) C(18) H(17) 119.528 no
C(19) C(18) H(17) 119.517 no
C(18) C(19) H(18) 119.532 no
C(20) C(19) H(18) 119.525 no
C(20) C(21) H(19) 119.646 no
C(22) C(21) H(19) 119.636 no
C(17) C(22) H(20) 119.383 no
C(21) C(22) H(20) 119.378 no
C(29) C(30) H(21) 119.785 no
C(31) C(30) H(21) 119.774 no
C(30) C(31) H(22) 119.260 no
C(32) C(31) H(22) 119.260 no
C(32) C(33) H(23) 119.465 no
C(34) C(33) H(23) 119.463 no
C(29) C(34) H(24) 119.540 no
C(33) C(34) H(24) 119.544 no
C(41) C(42) H(25) 119.635 no
C(43) C(42) H(25) 119.631 no
C(42) C(43) H(26) 119.259 no
C(44) C(43) H(26) 119.272 no
C(44) C(45) H(27) 119.613 no
C(46) C(45) H(27) 119.609 no
C(41) C(46) H(28) 119.523 no
C(45) C(46) H(28) 119.515 no
C(53) C(54) H(29) 119.618 no
C(55) C(54) H(29) 119.624 no
C(54) C(55) H(30) 119.080 no
C(56) C(55) H(30) 119.082 no
C(56) C(57) H(31) 119.352 no
C(58) C(57) H(31) 119.355 no
C(53) C(58) H(32) 119.598 no
C(57) C(58) H(32) 119.604 no

loop_
_geom_bond_atom_site_label_1
_geom_bond_atom_site_label_2
_geom_bond_distance
_geom_bond_publ_flag
N(1) C(1) 1.344(5) yes
N(1) C(5) 1.354(5) yes
N(1) C(6) 1.476(5) yes
N(2) C(8) 1.468(5) yes
N(2) C(9) 1.346(5) yes
N(2) C(13) 1.351(5) yes
N(3) C(14) 1.151(5) yes
N(4) C(16) 1.146(5) yes
N(5) C(23) 1.154(5) yes
N(6) C(25) 1.141(5) yes
N(7) C(26) 1.151(5) yes
N(8) C(28) 1.138(5) yes
N(9) C(35) 1.157(5) yes
N(10) C(37) 1.152(5) yes
N(11) C(38) 1.150(5) yes
N(12) C(40) 1.133(5) yes
N(13) C(47) 1.141(5) yes
N(14) C(49) 1.148(6) yes
N(15) C(50) 1.151(5) yes
N(16) C(52) 1.146(5) yes
N(17) C(59) 1.157(5) yes
N(18) C(61) 1.152(5) yes
C(1) C(2) 1.352(7) yes
C(2) C(3) 1.373(7) yes
C(3) C(4) 1.394(7) yes
C(4) C(5) 1.364(6) yes
C(6) C(7) 1.524(5) yes
C(7) C(8) 1.510(5) yes
C(9) C(10) 1.355(6) yes
C(10) C(11) 1.388(7) yes
C(11) C(12) 1.373(7) yes
C(12) C(13) 1.361(6) yes
C(14) C(15) 1.433(5) yes
C(15) C(16) 1.424(5) yes
C(15) C(17) 1.404(5) yes
C(17) C(18) 1.442(5) yes
C(17) C(22) 1.429(4) yes
C(18) C(19) 1.352(5) yes
C(19) C(20) 1.433(5) yes
C(20) C(21) 1.434(5) yes
C(20) C(24) 1.400(5) yes
C(21) C(22) 1.357(5) yes
C(24) C(23) 1.436(5) yes
C(24) C(25) 1.425(5) yes
C(26) C(27) 1.435(5) yes
C(27) C(28) 1.429(5) yes
C(27) C(29) 1.395(5) yes
C(29) C(30) 1.449(4) yes
C(29) C(34) 1.437(4) yes
C(30) C(31) 1.353(5) yes
C(31) C(32) 1.427(5) yes
C(32) C(33) 1.438(5) yes
C(32) C(36) 1.404(5) yes
C(33) C(34) 1.352(5) yes
C(35) C(36) 1.428(5) yes
C(36) C(37) 1.423(5) yes
C(38) C(39) 1.436(5) yes
C(39) C(40) 1.431(5) yes
C(39) C(41) 1.389(5) yes
C(41) C(42) 1.443(4) yes
C(41) C(46) 1.441(5) yes
C(42) C(43) 1.358(5) yes
C(43) C(44) 1.420(5) yes
C(44) C(45) 1.441(5) yes
C(44) C(48) 1.397(5) yes
C(45) C(46) 1.358(5) yes
C(47) C(48) 1.447(5) yes
C(48) C(49) 1.420(5) yes
C(50) C(51) 1.432(5) yes
C(51) C(52) 1.424(5) yes
C(51) C(53) 1.404(5) yes
C(53) C(54) 1.441(5) yes
C(53) C(58) 1.433(5) yes
C(54) C(55) 1.347(5) yes
C(55) C(56) 1.425(4) yes
C(56) C(57) 1.434(5) yes
C(56) C(60) 1.400(5) yes
C(57) C(58) 1.357(5) yes
C(59) C(60) 1.420(5) yes
C(60) C(61) 1.425(5) yes
C(1) H(1) 0.930 no
C(2) H(2) 0.930 no
C(3) H(3) 0.930 no
C(4) H(4) 0.930 no
C(5) H(5) 0.930 no
C(6) H(6) 0.970 no
C(6) H(7) 0.970 no
C(7) H(8) 0.970 no
C(7) H(9) 0.970 no
C(8) H(10) 0.970 no
C(8) H(11) 0.970 no
C(9) H(12) 0.930 no
C(10) H(13) 0.930 no
C(11) H(14) 0.930 no
C(12) H(15) 0.930 no
C(13) H(16) 0.930 no
C(18) H(17) 0.930 no
C(19) H(18) 0.930 no
C(21) H(19) 0.930 no
C(22) H(20) 0.930 no
C(30) H(21) 0.930 no
C(31) H(22) 0.930 no
C(33) H(23) 0.930 no
C(34) H(24) 0.930 no
C(42) H(25) 0.930 no
C(43) H(26) 0.930 no
C(45) H(27) 0.930 no
C(46) H(28) 0.930 no
C(54) H(29) 0.930 no
C(55) H(30) 0.930 no
C(57) H(31) 0.930 no
C(58) H(32) 0.930 no

loop_
_geom_contact_atom_site_label_1
_geom_contact_atom_site_label_2
_geom_contact_distance
_geom_contact_publ_flag
_geom_contact_site_symmetry_2
N(1) N(13) 3.415(5) no 1_656
N(2) N(3) 3.524(5) no 1_465
N(3) N(2) 3.524(5) no 1_645
N(3) C(12) 3.461(6) no 1_645
N(3) C(13) 3.253(6) no 1_645
N(3) C(18) 3.442(5) no 1_655
N(3) C(50) 3.328(5) no 1_645
N(3) C(51) 3.341(5) no 1_645
N(3) C(52) 3.497(5) no 1_645
N(4) C(6) 3.528(6) no 1_545
N(4) C(7) 3.286(5) no 1_545
N(4) C(8) 3.416(5) no 1_545
N(4) C(10) 3.398(7) no 1_645
N(5) C(21) 3.423(5) no 1_455
N(5) C(22) 3.595(5) no 1_455
N(5) C(35) 3.508(5) no .
N(5) C(57) 3.376(5) no 1_545
N(6) C(9) 3.290(6) no 1_644
N(6) C(10) 3.567(6) no 1_644
N(6) C(61) 3.513(5) no 1_645
N(7) C(14) 3.574(5) no .
N(7) C(22) 3.514(5) no .
N(7) C(30) 3.302(5) no 1_655
N(7) C(31) 3.397(5) no 1_655
N(7) C(39) 3.444(5) no 1_655
N(7) C(40) 3.308(5) no 1_655
N(7) C(41) 3.509(5) no 1_655
N(7) C(42) 3.509(4) no 1_655
N(8) C(12) 3.382(7) no 1_545
N(8) C(13) 3.416(6) no 1_545
N(9) C(9) 3.451(6) no 1_544
N(9) C(10) 3.546(7) no 1_544
N(9) C(33) 3.312(5) no 1_455
N(9) C(34) 3.385(5) no 1_455
N(9) C(44) 3.496(5) no .
N(9) C(48) 3.397(5) no .
N(9) C(49) 3.324(6) no .
N(10) C(3) 3.520(6) no 1_554
N(10) C(10) 3.369(6) no 1_644
N(10) C(13) 3.283(6) no 1_544
N(11) C(27) 3.498(5) no .
N(11) C(28) 3.489(5) no .
N(11) C(29) 3.537(5) no .
N(11) C(42) 3.331(5) no 1_655
N(11) C(43) 3.439(5) no 1_655
N(12) C(2) 3.408(6) no 1_455
N(13) N(1) 3.415(5) no 1_454
N(13) N(17) 3.541(5) no .
N(13) C(4) 3.547(6) no 1_454
N(13) C(5) 3.218(5) no 1_454
N(13) C(32) 3.535(5) no 1_455
N(13) C(33) 3.536(5) no 1_455
N(13) C(36) 3.455(5) no 1_455
N(13) C(37) 3.320(5) no 1_455
N(13) C(45) 3.352(5) no 1_455
N(13) C(46) 3.455(5) no 1_455
N(14) C(2) 3.299(6) no 1_454
N(14) C(4) 3.275(6) no 1_554
N(14) C(5) 3.484(6) no 1_554
N(15) C(1) 3.317(6) no .
N(15) C(2) 3.302(6) no .
N(15) C(18) 3.292(5) no 1_565
N(15) C(54) 3.436(5) no 1_655
N(16) C(1) 3.207(5) no 1_455
N(16) C(2) 3.488(6) no 1_455
N(16) C(5) 3.238(5) no .
N(16) C(16) 3.401(5) no 1_465
N(17) N(13) 3.541(5) no .
N(17) C(24) 3.411(5) no 1_465
N(17) C(23) 3.455(5) no 1_465
N(17) C(25) 3.574(5) no 1_465
N(17) C(47) 3.507(5) no .
N(17) C(57) 3.425(5) no 1_455
N(17) C(58) 3.577(5) no 1_455
N(18) C(5) 3.593(5) no 1_554
N(18) C(6) 3.439(6) no 1_554
N(18) C(7) 3.387(5) no 1_554
C(1) N(15) 3.317(6) no .
C(1) N(16) 3.207(5) no 1_655
C(2) N(12) 3.408(6) no 1_655
C(2) N(14) 3.299(6) no 1_656
C(2) N(15) 3.302(6) no .
C(2) N(16) 3.488(6) no 1_655
C(2) C(49) 3.516(6) no 1_656
C(3) N(10) 3.520(6) no 1_556
C(4) N(13) 3.547(6) no 1_656
C(4) N(14) 3.275(6) no 1_556
C(4) C(52) 3.598(5) no .
C(5) N(13) 3.218(5) no 1_656
C(5) N(14) 3.484(6) no 1_556
C(5) N(16) 3.238(5) no .
C(5) N(18) 3.593(5) no 1_556
C(5) C(52) 3.394(5) no .
C(6) N(4) 3.528(6) no 1_565
C(6) N(18) 3.439(6) no 1_556
C(7) N(4) 3.286(5) no 1_565
C(7) N(18) 3.387(5) no 1_556
C(8) N(4) 3.416(5) no 1_565
C(9) N(6) 3.290(6) no 1_466
C(9) N(9) 3.451(6) no 1_566
C(10) N(4) 3.398(7) no 1_465
C(10) N(6) 3.567(6) no 1_466
C(10) N(9) 3.546(7) no 1_566
C(10) N(10) 3.369(6) no 1_466
C(10) C(16) 3.460(7) no 1_465
C(12) N(3) 3.461(6) no 1_465
C(12) N(8) 3.382(7) no 1_565
C(13) N(3) 3.253(6) no 1_465
C(13) N(8) 3.416(6) no 1_565
C(13) N(10) 3.283(6) no 1_566
C(13) C(37) 3.505(6) no 1_566
C(14) N(7) 3.574(5) no .
C(14) C(51) 3.326(5) no 1_645
C(14) C(52) 3.268(5) no 1_645
C(15) C(52) 3.524(5) no 1_645
C(16) N(16) 3.401(5) no 1_645
C(16) C(10) 3.460(7) no 1_645
C(17) C(26) 3.368(5) no .
C(17) C(27) 3.191(4) no .
C(17) C(28) 3.402(5) no .
C(17) C(54) 3.423(4) no 1_645
C(18) N(3) 3.442(5) no 1_455
C(18) N(15) 3.292(5) no 1_545
C(18) C(27) 3.415(5) no .
C(18) C(28) 3.366(5) no .
C(19) C(29) 3.379(5) no .
C(19) C(30) 3.191(4) no .
C(20) C(29) 3.227(4) no .
C(20) C(30) 3.355(4) no .
C(20) C(31) 3.578(4) no .
C(20) C(33) 3.572(4) no .
C(20) C(34) 3.336(4) no .
C(21) N(5) 3.423(5) no 1_655
C(21) C(29) 3.315(4) no .
C(21) C(34) 3.143(4) no .
C(21) C(55) 3.450(4) no 1_645
C(21) C(56) 3.373(4) no 1_645
C(22) N(5) 3.595(5) no 1_655
C(22) N(7) 3.514(5) no .
C(22) C(26) 3.182(5) no .
C(22) C(27) 3.305(4) no .
C(22) C(29) 3.545(4) no .
C(22) C(54) 3.455(4) no 1_645
C(22) C(55) 3.473(4) no 1_645
C(24) N(17) 3.411(5) no 1_645
C(24) C(31) 3.364(4) no .
C(24) C(32) 3.176(4) no .
C(24) C(33) 3.326(4) no .
C(24) C(59) 3.388(5) no 1_645
C(23) N(17) 3.455(5) no 1_645
C(23) C(31) 3.271(5) no .
C(23) C(32) 3.350(5) no .
C(23) C(36) 3.593(5) no .
C(25) N(17) 3.574(5) no 1_645
C(25) C(32) 3.394(5) no .
C(25) C(33) 3.245(5) no .
C(25) C(59) 3.345(5) no 1_645
C(25) C(60) 3.588(5) no 1_645
C(26) C(17) 3.368(5) no .
C(26) C(22) 3.182(5) no .
C(26) C(42) 3.397(4) no 1_655
C(27) N(11) 3.498(5) no .
C(27) C(17) 3.191(4) no .
C(27) C(18) 3.415(5) no .
C(27) C(22) 3.305(4) no .
C(28) N(11) 3.489(5) no .
C(28) C(17) 3.402(5) no .
C(28) C(18) 3.366(5) no .
C(29) N(11) 3.537(5) no .
C(29) C(19) 3.379(5) no .
C(29) C(20) 3.227(4) no .
C(29) C(21) 3.315(4) no .
C(29) C(22) 3.545(4) no .
C(30) N(7) 3.302(5) no 1_455
C(30) C(19) 3.191(4) no .
C(30) C(20) 3.355(4) no .
C(30) C(38) 3.457(5) no .
C(31) N(7) 3.397(5) no 1_455
C(31) C(20) 3.578(4) no .
C(31) C(24) 3.364(4) no .
C(31) C(23) 3.271(5) no .
C(31) C(46) 3.403(4) no .
C(32) N(13) 3.535(5) no 1_655
C(32) C(24) 3.176(4) no .
C(32) C(23) 3.350(5) no .
C(32) C(25) 3.394(5) no .
C(33) N(9) 3.312(5) no 1_655
C(33) N(13) 3.536(5) no 1_655
C(33) C(20) 3.572(4) no .
C(33) C(24) 3.326(4) no .
C(33) C(25) 3.245(5) no .
C(33) C(47) 3.410(4) no 1_655
C(34) N(9) 3.385(5) no 1_655
C(34) C(20) 3.336(4) no .
C(34) C(21) 3.143(4) no .
C(34) C(43) 3.339(4) no 1_655
C(35) N(5) 3.508(5) no .
C(35) C(45) 3.438(5) no .
C(36) N(13) 3.455(5) no 1_655
C(36) C(23) 3.593(5) no .
C(37) N(13) 3.320(5) no 1_655
C(37) C(13) 3.505(6) no 1_544
C(38) C(30) 3.457(5) no .
C(38) C(53) 3.425(5) no .
C(38) C(58) 3.294(5) no .
C(39) N(7) 3.444(5) no 1_455
C(39) C(53) 3.190(4) no .
C(39) C(54) 3.406(4) no .
C(39) C(58) 3.354(4) no .
C(40) N(7) 3.308(5) no 1_455
C(40) C(53) 3.395(5) no .
C(40) C(54) 3.344(4) no .
C(41) N(7) 3.509(5) no 1_455
C(41) C(54) 3.566(4) no .
C(41) C(55) 3.367(4) no .
C(41) C(56) 3.252(4) no .
C(41) C(57) 3.334(4) no .
C(41) C(58) 3.539(5) no .
C(42) N(7) 3.509(4) no 1_455
C(42) N(11) 3.331(5) no 1_455
C(42) C(26) 3.397(4) no 1_455
C(42) C(55) 3.110(4) no .
C(42) C(56) 3.299(4) no .
C(43) N(11) 3.439(5) no 1_455
C(43) C(34) 3.339(4) no 1_455
C(43) C(56) 3.494(4) no .
C(43) C(59) 3.245(4) no .
C(43) C(60) 3.306(4) no .
C(44) N(9) 3.496(5) no .
C(44) C(59) 3.395(4) no .
C(44) C(60) 3.194(4) no .
C(44) C(61) 3.412(5) no .
C(45) N(13) 3.352(5) no 1_655
C(45) C(35) 3.438(5) no .
C(45) C(60) 3.431(4) no .
C(45) C(61) 3.348(5) no .
C(46) N(13) 3.455(5) no 1_655
C(46) C(31) 3.403(4) no .
C(46) C(56) 3.407(4) no .
C(46) C(57) 3.209(5) no .
C(47) N(17) 3.507(5) no .
C(47) C(33) 3.410(4) no 1_455
C(48) N(9) 3.397(5) no .
C(49) N(9) 3.324(6) no .
C(49) C(2) 3.516(6) no 1_454
C(50) N(3) 3.328(5) no 1_465
C(51) N(3) 3.341(5) no 1_465
C(51) C(14) 3.326(5) no 1_465
C(52) N(3) 3.497(5) no 1_465
C(52) C(4) 3.598(5) no .
C(52) C(5) 3.394(5) no .
C(52) C(14) 3.268(5) no 1_465
C(52) C(15) 3.524(5) no 1_465
C(53) C(38) 3.425(5) no .
C(53) C(39) 3.190(4) no .
C(53) C(40) 3.395(5) no .
C(54) N(15) 3.436(5) no 1_455
C(54) C(17) 3.423(4) no 1_465
C(54) C(22) 3.455(4) no 1_465
C(54) C(39) 3.406(4) no .
C(54) C(40) 3.344(4) no .
C(54) C(41) 3.566(4) no .
C(55) C(21) 3.450(4) no 1_465
C(55) C(22) 3.473(4) no 1_465
C(55) C(41) 3.367(4) no .
C(55) C(42) 3.110(4) no .
C(56) C(21) 3.373(4) no 1_465
C(56) C(41) 3.252(4) no .
C(56) C(42) 3.299(4) no .
C(56) C(43) 3.494(4) no .
C(56) C(46) 3.407(4) no .
C(57) N(5) 3.376(5) no 1_565
C(57) N(17) 3.425(5) no 1_655
C(57) C(41) 3.334(4) no .
C(57) C(46) 3.209(5) no .
C(58) N(17) 3.577(5) no 1_655
C(58) C(38) 3.294(5) no .
C(58) C(39) 3.354(4) no .
C(58) C(41) 3.539(5) no .
C(59) C(24) 3.388(5) no 1_465
C(59) C(25) 3.345(5) no 1_465
C(59) C(43) 3.245(4) no .
C(59) C(44) 3.395(4) no .
C(60) C(25) 3.588(5) no 1_465
C(60) C(43) 3.306(4) no .
C(60) C(44) 3.194(4) no .
C(60) C(45) 3.431(4) no .
C(61) N(6) 3.513(5) no 1_465
C(61) C(44) 3.412(5) no .
C(61) C(45) 3.348(5) no .
N(3) H(8) 2.9699 no 1_645
N(3) H(9) 3.5528 no 1_645
N(3) H(16) 3.4280 no 1_645
N(3) H(17) 2.7160 no 1_655
N(3) H(18) 3.0663 no 1_655
N(4) H(1) 3.2487 no 1_545
N(4) H(6) 2.9776 no 1_545
N(4) H(8) 2.7057 no 1_545
N(4) H(11) 2.7916 no 1_545
N(4) H(12) 3.4116 no 1_645
N(4) H(13) 3.0480 no 1_645
N(4) H(16) 2.9312 no 1_545
N(5) H(10) 2.9623 no 1_544
N(5) H(19) 2.6997 no 1_455
N(5) H(20) 3.0498 no 1_455
N(5) H(22) 3.3438 no .
N(5) H(31) 3.0613 no 1_545
N(6) H(6) 3.3206 no 1_544
N(6) H(11) 2.8338 no 1_544
N(6) H(12) 2.5408 no 1_644
N(6) H(13) 3.1125 no 1_644
N(6) H(23) 3.3221 no .
N(7) H(20) 3.1631 no .
N(7) H(21) 2.6255 no 1_655
N(7) H(22) 2.8152 no 1_655
N(7) H(25) 3.4049 no 1_655
N(8) H(3) 2.9845 no .
N(8) H(14) 3.4661 no 1_645
N(8) H(15) 2.7453 no 1_545
N(8) H(16) 2.8126 no 1_545
N(8) H(17) 3.5064 no .
N(9) H(23) 2.6440 no 1_455
N(9) H(24) 2.7949 no 1_455
N(9) H(27) 3.5905 no .
N(10) H(3) 3.2486 no 1_554
N(10) H(4) 3.4530 no 1_554
N(10) H(13) 2.5490 no 1_644
N(10) H(16) 2.8995 no 1_544
N(11) H(21) 3.5932 no .
N(11) H(25) 2.6480 no 1_655
N(11) H(26) 2.8619 no 1_655
N(11) H(32) 3.3601 no .
N(12) H(2) 2.5384 no 1_455
N(12) H(4) 3.4283 no .
N(12) H(14) 2.9425 no 1_545
N(12) H(15) 3.0673 no 1_545
N(12) H(29) 3.4559 no .
N(13) H(5) 3.3670 no 1_454
N(13) H(7) 3.4856 no 1_454
N(13) H(23) 3.4322 no 1_455
N(13) H(27) 2.6672 no 1_455
N(13) H(28) 2.8787 no 1_455
N(14) H(1) 3.5689 no 1_454
N(14) H(2) 2.9060 no 1_454
N(14) H(4) 2.5740 no 1_554
N(14) H(5) 2.9851 no 1_554
N(14) H(14) 3.4597 no 1_544
N(15) H(1) 3.5815 no .
N(15) H(2) 3.5582 no .
N(15) H(8) 3.3794 no .
N(15) H(17) 2.9925 no 1_565
N(15) H(29) 2.7225 no 1_655
N(15) H(30) 3.0652 no 1_655
N(16) H(1) 2.4534 no 1_455
N(16) H(2) 3.0313 no 1_455
N(16) H(4) 3.5890 no .
N(16) H(5) 2.8046 no .
N(16) H(9) 2.8373 no .
N(17) H(6) 3.4226 no 1_454
N(17) H(7) 2.9014 no 1_454
N(17) H(26) 3.2706 no .
N(17) H(31) 2.7133 no 1_455
N(17) H(32) 3.0288 no 1_455
N(18) H(5) 2.7569 no 1_554
N(18) H(7) 2.7867 no 1_554
N(18) H(9) 2.7733 no 1_554
N(18) H(10) 3.2156 no 1_554
N(18) H(12) 3.3165 no 1_554
N(18) H(27) 3.4540 no .
C(15) H(29) 3.5161 no 1_645
C(16) H(8) 3.5148 no 1_545
C(16) H(13) 3.3415 no 1_645
C(16) H(16) 3.5430 no 1_545
C(17) H(29) 3.4015 no 1_645
C(18) H(21) 3.5710 no .
C(19) H(21) 3.2365 no .
C(19) H(30) 3.5838 no 1_645
C(20) H(30) 3.5020 no 1_645
C(21) H(24) 3.1700 no .
C(22) H(24) 3.5486 no .
C(23) H(10) 3.2025 no 1_544
C(23) H(22) 3.2845 no .
C(23) H(31) 3.4704 no 1_545
C(25) H(11) 3.2242 no 1_544
C(25) H(12) 3.5853 no 1_644
C(25) H(23) 3.2425 no .
C(26) H(20) 3.1489 no .
C(26) H(22) 3.5140 no 1_655
C(26) H(25) 3.1305 no 1_655
C(27) H(25) 3.3857 no 1_655
C(28) H(3) 3.5440 no .
C(28) H(17) 3.4200 no .
C(29) H(26) 3.4806 no 1_655
C(30) H(18) 3.2357 no .
C(31) H(18) 3.5547 no .
C(31) H(28) 3.3081 no .
C(32) H(28) 3.5457 no .
C(33) H(19) 3.5432 no .
C(33) H(26) 3.4783 no 1_655
C(34) H(19) 3.1599 no .
C(34) H(26) 3.1435 no 1_655
C(35) H(24) 3.5087 no 1_455
C(35) H(27) 3.2534 no .
C(36) H(27) 3.3974 no .
C(37) H(13) 3.3067 no 1_644
C(37) H(16) 3.3556 no 1_544
C(38) H(21) 3.2727 no .
C(38) H(26) 3.5580 no 1_655
C(38) H(32) 3.2776 no .
C(39) H(21) 3.4139 no .
C(40) H(2) 3.4885 no 1_455
C(40) H(15) 3.5061 no 1_545
C(40) H(29) 3.3619 no .
C(41) H(22) 3.4842 no .
C(42) H(24) 3.4831 no 1_455
C(42) H(30) 3.1677 no .
C(43) H(24) 3.1464 no 1_455
C(43) H(30) 3.4718 no .
C(44) H(24) 3.4801 no 1_455
C(45) H(22) 3.5754 no .
C(46) H(22) 3.2685 no .
C(46) H(31) 3.2409 no .
C(47) H(23) 3.1508 no 1_455
C(47) H(28) 3.5680 no 1_455
C(48) H(23) 3.3904 no 1_455
C(49) H(1) 3.5904 no 1_454
C(49) H(2) 3.4201 no 1_454
C(49) H(5) 3.4965 no 1_554
C(50) H(8) 3.4213 no .
C(50) H(17) 3.4367 no 1_565
C(52) H(1) 3.4533 no 1_455
C(52) H(2) 3.5164 no 1_455
C(52) H(4) 3.5996 no .
C(52) H(5) 3.2685 no .
C(52) H(9) 3.2129 no .
C(53) H(20) 3.4399 no 1_465
C(54) H(25) 3.4366 no .
C(55) H(25) 3.1311 no .
C(56) H(19) 3.3192 no 1_465
C(57) H(28) 3.2723 no .
C(58) H(20) 3.4623 no 1_465
C(59) H(7) 3.5895 no 1_454
C(59) H(26) 3.1864 no .
C(60) H(19) 3.4628 no 1_465
C(61) H(27) 3.4007 no .
H(1) N(4) 3.2487 no 1_565
H(1) N(14) 3.5689 no 1_656
H(1) N(15) 3.5815 no .
H(1) N(16) 2.4534 no 1_655
H(1) C(49) 3.5904 no 1_656
H(1) C(52) 3.4533 no 1_655
H(2) N(12) 2.5384 no 1_655
H(2) N(14) 2.9060 no 1_656
H(2) N(15) 3.5582 no .
H(2) N(16) 3.0313 no 1_655
H(2) C(40) 3.4885 no 1_655
H(2) C(49) 3.4201 no 1_656
H(2) C(52) 3.5164 no 1_655
H(2) H(14) 3.5617 no 1_645
H(2) H(29) 3.3075 no 1_655
H(3) N(8) 2.9845 no .
H(3) N(10) 3.2486 no 1_556
H(3) C(28) 3.5440 no .
H(3) H(14) 3.2794 no 1_645
H(4) N(10) 3.4530 no 1_556
H(4) N(12) 3.4283 no .
H(4) N(14) 2.5740 no 1_556
H(4) N(16) 3.5890 no .
H(4) C(52) 3.5996 no .
H(4) H(15) 3.3968 no 1_545
H(5) N(13) 3.3670 no 1_656
H(5) N(14) 2.9851 no 1_556
H(5) N(16) 2.8046 no .
H(5) N(18) 2.7569 no 1_556
H(5) C(49) 3.4965 no 1_556
H(5) C(52) 3.2685 no .
H(5) H(27) 3.3149 no 1_556
H(6) N(4) 2.9776 no 1_565
H(6) N(6) 3.3206 no 1_566
H(6) N(17) 3.4226 no 1_656
H(7) N(13) 3.4856 no 1_656
H(7) N(17) 2.9014 no 1_656
H(7) N(18) 2.7867 no 1_556
H(7) C(59) 3.5895 no 1_656
H(7) H(31) 3.5261 no 1_556
H(8) N(3) 2.9699 no 1_465
H(8) N(4) 2.7057 no 1_565
H(8) N(15) 3.3794 no .
H(8) C(16) 3.5148 no 1_565
H(8) C(50) 3.4213 no .
H(8) H(17) 3.4169 no 1_565
H(9) N(3) 3.5528 no 1_465
H(9) N(16) 2.8373 no .
H(9) N(18) 2.7733 no 1_556
H(9) C(52) 3.2129 no .
H(10) N(5) 2.9623 no 1_566
H(10) N(18) 3.2156 no 1_556
H(10) C(23) 3.2025 no 1_566
H(11) N(4) 2.7916 no 1_565
H(11) N(6) 2.8338 no 1_566
H(11) C(25) 3.2242 no 1_566
H(12) N(4) 3.4116 no 1_465
H(12) N(6) 2.5408 no 1_466
H(12) N(18) 3.3165 no 1_556
H(12) C(25) 3.5853 no 1_466
H(13) N(4) 3.0480 no 1_465
H(13) N(6) 3.1125 no 1_466
H(13) N(10) 2.5490 no 1_466
H(13) C(16) 3.3415 no 1_465
H(13) C(37) 3.3067 no 1_466
H(13) H(16) 3.5009 no 1_455
H(14) N(8) 3.4661 no 1_465
H(14) N(12) 2.9425 no 1_565
H(14) N(14) 3.4597 no 1_566
H(14) H(2) 3.5617 no 1_465
H(14) H(3) 3.2794 no 1_465
H(15) N(8) 2.7453 no 1_565
H(15) N(12) 3.0673 no 1_565
H(15) C(40) 3.5061 no 1_565
H(15) H(4) 3.3968 no 1_565
H(16) N(3) 3.4280 no 1_465
H(16) N(4) 2.9312 no 1_565
H(16) N(8) 2.8126 no 1_565
H(16) N(10) 2.8995 no 1_566
H(16) C(16) 3.5430 no 1_565
H(16) C(37) 3.3556 no 1_566
H(16) H(13) 3.5009 no 1_655
H(17) N(3) 2.7160 no 1_455
H(17) N(8) 3.5064 no .
H(17) N(15) 2.9925 no 1_545
H(17) C(28) 3.4200 no .
H(17) C(50) 3.4367 no 1_545
H(17) H(8) 3.4169 no 1_545
H(18) N(3) 3.0663 no 1_455
H(18) C(30) 3.2357 no .
H(18) C(31) 3.5547 no .
H(18) H(20) 3.1297 no 1_455
H(18) H(21) 3.1493 no .
H(18) H(32) 3.2300 no 1_545
H(19) N(5) 2.6997 no 1_655
H(19) C(33) 3.5432 no .
H(19) C(34) 3.1599 no .
H(19) C(56) 3.3192 no 1_645
H(19) C(60) 3.4628 no 1_645
H(19) H(24) 3.0354 no .
H(20) N(5) 3.0498 no 1_655
H(20) N(7) 3.1631 no .
H(20) C(26) 3.1489 no .
H(20) C(53) 3.4399 no 1_645
H(20) C(58) 3.4623 no 1_645
H(20) H(18) 3.1297 no 1_655
H(21) N(7) 2.6255 no 1_455
H(21) N(11) 3.5932 no .
H(21) C(18) 3.5710 no .
H(21) C(19) 3.2365 no .
H(21) C(38) 3.2727 no .
H(21) C(39) 3.4139 no .
H(21) H(18) 3.1493 no .
H(22) N(5) 3.3438 no .
H(22) N(7) 2.8152 no 1_455
H(22) C(23) 3.2845 no .
H(22) C(26) 3.5140 no 1_455
H(22) C(41) 3.4842 no .
H(22) C(45) 3.5754 no .
H(22) C(46) 3.2685 no .
H(22) H(24) 3.1282 no 1_455
H(22) H(28) 3.4315 no .
H(23) N(6) 3.3221 no .
H(23) N(9) 2.6440 no 1_655
H(23) N(13) 3.4322 no 1_655
H(23) C(25) 3.2425 no .
H(23) C(47) 3.1508 no 1_655
H(23) C(48) 3.3904 no 1_655
H(24) N(9) 2.7949 no 1_655
H(24) C(21) 3.1700 no .
H(24) C(22) 3.5486 no .
H(24) C(35) 3.5087 no 1_655
H(24) C(42) 3.4831 no 1_655
H(24) C(43) 3.1464 no 1_655
H(24) C(44) 3.4801 no 1_655
H(24) H(19) 3.0354 no .
H(24) H(22) 3.1282 no 1_655
H(24) H(26) 3.2192 no 1_655
H(25) N(7) 3.4049 no 1_455
H(25) N(11) 2.6480 no 1_455
H(25) C(26) 3.1305 no 1_455
H(25) C(27) 3.3857 no 1_455
H(25) C(54) 3.4366 no .
H(25) C(55) 3.1311 no .
H(25) H(29) 3.5625 no .
H(25) H(30) 3.0500 no .
H(26) N(11) 2.8619 no 1_455
H(26) N(17) 3.2706 no .
H(26) C(29) 3.4806 no 1_455
H(26) C(33) 3.4783 no 1_455
H(26) C(34) 3.1435 no 1_455
H(26) C(38) 3.5580 no 1_455
H(26) C(59) 3.1864 no .
H(26) H(24) 3.2192 no 1_455
H(26) H(28) 3.1318 no 1_455
H(26) H(30) 3.5352 no .
H(27) N(9) 3.5905 no .
H(27) N(13) 2.6672 no 1_655
H(27) N(18) 3.4540 no .
H(27) C(35) 3.2534 no .
H(27) C(36) 3.3974 no .
H(27) C(61) 3.4007 no .
H(27) H(5) 3.3149 no 1_554
H(28) N(13) 2.8787 no 1_655
H(28) C(31) 3.3081 no .
H(28) C(32) 3.5457 no .
H(28) C(47) 3.5680 no 1_655
H(28) C(57) 3.2723 no .
H(28) H(22) 3.4315 no .
H(28) H(26) 3.1318 no 1_655
H(28) H(31) 3.1601 no .
H(29) N(12) 3.4559 no .
H(29) N(15) 2.7225 no 1_455
H(29) C(15) 3.5161 no 1_465
H(29) C(17) 3.4015 no 1_465
H(29) C(40) 3.3619 no .
H(29) H(2) 3.3075 no 1_455
H(29) H(25) 3.5625 no .
H(30) N(15) 3.0652 no 1_455
H(30) C(19) 3.5838 no 1_465
H(30) C(20) 3.5020 no 1_465
H(30) C(42) 3.1677 no .
H(30) C(43) 3.4718 no .
H(30) H(25) 3.0500 no .
H(30) H(26) 3.5352 no .
H(30) H(32) 3.1585 no 1_455
H(31) N(5) 3.0613 no 1_565
H(31) N(17) 2.7133 no 1_655
H(31) C(23) 3.4704 no 1_565
H(31) C(46) 3.2409 no .
H(31) H(7) 3.5261 no 1_554
H(31) H(28) 3.1601 no .
H(32) N(11) 3.3601 no .
H(32) N(17) 3.0288 no 1_655
H(32) C(38) 3.2776 no .
H(32) H(18) 3.2300 no 1_565
H(32) H(30) 3.1585 no 1_655

loop_
_geom_torsion_atom_site_label_1
_geom_torsion_atom_site_label_2
_geom_torsion_atom_site_label_3
_geom_torsion_atom_site_label_4
_geom_torsion
_geom_torsion_publ_flag
C(1) N(1) C(5) C(4) -2.0(5) no
C(5) N(1) C(1) C(2) 1.0(5) no
C(1) N(1) C(6) C(7) 108.7(4) no
C(6) N(1) C(1) C(2) 179.7(3) no
C(5) N(1) C(6) C(7) -72.6(4) no
C(6) N(1) C(5) C(4) 179.3(3) no
C(8) N(2) C(9) C(10) 178.9(3) no
C(9) N(2) C(8) C(7) 85.2(4) no
C(8) N(2) C(13) C(12) -179.4(3) no
C(13) N(2) C(8) C(7) -93.9(4) no
C(9) N(2) C(13) C(12) 1.6(5) no
C(13) N(2) C(9) C(10) -2.1(6) no
N(1) C(1) C(2) C(3) 0.0(6) no
C(1) C(2) C(3) C(4) -0.0(6) no
C(2) C(3) C(4) C(5) -0.9(6) no
C(3) C(4) C(5) N(1) 1.9(6) no
N(1) C(6) C(7) C(8) -174.3(3) no
C(6) C(7) C(8) N(2) -178.7(3) no
N(2) C(9) C(10) C(11) 0.9(7) no
C(9) C(10) C(11) C(12) 0.8(8) no
C(10) C(11) C(12) C(13) -1.3(8) no
C(11) C(12) C(13) N(2) 0.1(7) no
C(14) C(15) C(17) C(18) -179.3(3) no
C(14) C(15) C(17) C(22) 1.8(4) no
C(16) C(15) C(17) C(18) 2.4(4) no
C(16) C(15) C(17) C(22) -176.5(3) no
C(15) C(17) C(18) C(19) -178.9(3) no
C(15) C(17) C(22) C(21) 178.1(3) no
C(18) C(17) C(22) C(21) -0.8(4) no
C(22) C(17) C(18) C(19) 0.0(4) no
C(17) C(18) C(19) C(20) 1.1(4) no
C(18) C(19) C(20) C(21) -1.5(4) no
C(18) C(19) C(20) C(24) 179.3(3) no
C(19) C(20) C(21) C(22) 0.7(4) no
C(19) C(20) C(24) C(23) -0.5(4) no
C(19) C(20) C(24) C(25) -178.1(3) no
C(21) C(20) C(24) C(23) -179.7(3) no
C(21) C(20) C(24) C(25) 2.6(4) no
C(24) C(20) C(21) C(22) 180.0(3) no
C(20) C(21) C(22) C(17) 0.4(4) no
C(26) C(27) C(29) C(30) 178.5(3) no
C(26) C(27) C(29) C(34) -0.6(4) no
C(28) C(27) C(29) C(30) -3.5(4) no
C(28) C(27) C(29) C(34) 177.4(3) no
C(27) C(29) C(30) C(31) 180.0(3) no
C(27) C(29) C(34) C(33) -179.4(3) no
C(30) C(29) C(34) C(33) 1.4(4) no
C(34) C(29) C(30) C(31) -0.8(4) no
C(29) C(30) C(31) C(32) -0.4(4) no
C(30) C(31) C(32) C(33) 1.1(4) no
C(30) C(31) C(32) C(36) -178.0(3) no
C(31) C(32) C(33) C(34) -0.5(4) no
C(31) C(32) C(36) C(35) -3.8(4) no
C(31) C(32) C(36) C(37) 175.9(3) no
C(33) C(32) C(36) C(35) 177.2(3) no
C(33) C(32) C(36) C(37) -3.1(4) no
C(36) C(32) C(33) C(34) 178.6(3) no
C(32) C(33) C(34) C(29) -0.8(4) no
C(38) C(39) C(41) C(42) -178.2(3) no
C(38) C(39) C(41) C(46) 2.3(4) no
C(40) C(39) C(41) C(42) 3.7(4) no
C(40) C(39) C(41) C(46) -175.8(3) no
C(39) C(41) C(42) C(43) -179.2(3) no
C(39) C(41) C(46) C(45) 177.1(3) no
C(42) C(41) C(46) C(45) -2.4(4) no
C(46) C(41) C(42) C(43) 0.4(4) no
C(41) C(42) C(43) C(44) 2.0(4) no
C(42) C(43) C(44) C(45) -2.3(4) no
C(42) C(43) C(44) C(48) 176.4(3) no
C(43) C(44) C(45) C(46) 0.2(4) no
C(43) C(44) C(48) C(47) 5.8(4) no
C(43) C(44) C(48) C(49) -173.3(3) no
C(45) C(44) C(48) C(47) -175.5(3) no
C(45) C(44) C(48) C(49) 5.4(4) no
C(48) C(44) C(45) C(46) -178.6(3) no
C(44) C(45) C(46) C(41) 2.2(4) no
C(50) C(51) C(53) C(54) -179.3(3) no
C(50) C(51) C(53) C(58) -0.9(4) no
C(52) C(51) C(53) C(54) -3.1(4) no
C(52) C(51) C(53) C(58) 175.3(3) no
C(51) C(53) C(54) C(55) 178.2(3) no
C(51) C(53) C(58) C(57) -178.4(3) no
C(54) C(53) C(58) C(57) 0.0(4) no
C(58) C(53) C(54) C(55) -0.3(4) no
C(53) C(54) C(55) C(56) -0.1(4) no
C(54) C(55) C(56) C(57) 0.6(4) no
C(54) C(55) C(56) C(60) -179.9(3) no
C(55) C(56) C(57) C(58) -0.8(4) no
C(55) C(56) C(60) C(59) 1.4(4) no
C(55) C(56) C(60) C(61) 179.4(3) no
C(57) C(56) C(60) C(59) -179.2(3) no
C(57) C(56) C(60) C(61) -1.2(4) no
C(60) C(56) C(57) C(58) 179.7(3) no
C(56) C(57) C(58) C(53) 0.5(4) no

loop_
_cod_changelog_entry_id
_cod_changelog_entry_author
_cod_changelog_entry_date
_cod_changelog_entry_text
1 'Vaitkus, Antanas' 2022-05-07T05:30:00+03:00
;
 Replaced the '&#x009D;' sequences with backslash symbols ('\')
 in multiple data values.
;
